data_2008247
loop_
_publ_author_name
'Zukerman-Schpector, J.'
'Biaggio, Francisco C.'
'Rufino, Alessandra R.'
'Caracelli, I.'

_publ_section_title
;
 Two new spiro lactam-lactones
;
_journal_issue 3
_journal_name_full 'Acta Crystallographica Section C'
_journal_page_first 416
_journal_page_last 419
_journal_paper_doi 10.1107/S0108270198010403
_journal_volume 55
_journal_year 1999
_chemical_formula_moiety 'C9 H13 N O3'
_chemical_formula_sum 'C9 H13 N O3'
_chemical_formula_weight 183.20
_space_group_IT_number 14
_symmetry_cell_setting monoclinic
_symmetry_space_group_name_Hall '-P 2yn'
_symmetry_space_group_name_H-M 'P 1 21/n 1'
_cell_angle_alpha 90.00
_cell_angle_beta 105.660(10)
_cell_angle_gamma 90.00
_cell_formula_units_Z 4
_cell_length_a 11.009(2)
_cell_length_b 5.9490(10)
_cell_length_c 14.466(3)
_cell_measurement_reflns_used 25
_cell_measurement_temperature 293
_cell_measurement_theta_max 17.16
_cell_measurement_theta_min 9.24
_cell_volume 912.2(3)
_computing_cell_refinement 'CAD4 Software (Enraf-Nonius,1989)'
_computing_data_collection 'CAD4 Software (Enraf-Nonius,1989)'
_computing_data_reduction 'MolEN (Fair, 1990)'
_computing_molecular_graphics 'ZORTEP (Zsolnai, 1995)'
_computing_publication_material 'SHELXL-97 (Sheldrick, 1997) and PARST95 (Nardelli, 1995)'
_computing_structure_refinement 'SHELXL-97 (Sheldrick, 1997)'
_computing_structure_solution 'SHELXS-86 (Sheldrick, 1985)'
_diffrn_measurement_device_type 'Enraf-Nonius CAD4'
_diffrn_measurement_method \w-2\q
_diffrn_radiation_monochromator graphite
_diffrn_radiation_source 'fine-focus sealed tube'
_diffrn_radiation_type MoK\a
_diffrn_radiation_wavelength 0.71073
_diffrn_reflns_av_R_equivalents 0.055
_diffrn_reflns_limit_h_max 12
_diffrn_reflns_limit_h_min -13
_diffrn_reflns_limit_k_max 7
_diffrn_reflns_limit_k_min 0
_diffrn_reflns_limit_l_max 17
_diffrn_reflns_limit_l_min 0
_diffrn_reflns_number 1658
_diffrn_reflns_theta_max 25.00
_diffrn_standards_decay_% 0.8
_diffrn_standards_interval_time 30
_diffrn_standards_number 3
_exptl_absorpt_coefficient_mu 0.100
_exptl_absorpt_correction_type none
_exptl_crystal_colour colourless
_exptl_crystal_density_diffrn 1.334
_exptl_crystal_density_meas ?
_exptl_crystal_description irregular
_exptl_crystal_F_000 392.0
_exptl_crystal_size_max 0.25
_exptl_crystal_size_mid 0.15
_exptl_crystal_size_min 0.08
_refine_diff_density_max 0.400
_refine_diff_density_min -0.358
_refine_ls_extinction_method none
_refine_ls_goodness_of_fit_all 1.029
_refine_ls_goodness_of_fit_ref 1.026
_refine_ls_hydrogen_treatment constr
_refine_ls_matrix_type full
_refine_ls_number_parameters 137
_refine_ls_number_reflns 1592
_refine_ls_number_restraints 10
_refine_ls_restrained_S_all 1.029
_refine_ls_restrained_S_obs 1.026
_refine_ls_R_factor_all 0.1783
_refine_ls_R_factor_gt 0.074
_refine_ls_shift/su_max <0.0001
_refine_ls_structure_factor_coef Fsqd
_refine_ls_weighting_details 'w = 1/[\s^2^(Fo^2^)+(0.0709P)^2^+1.5064P] where P=(Fo^2^+2Fc^2^)/3'
_refine_ls_weighting_scheme calc
_refine_ls_wR_factor_all 0.2297
_refine_ls_wR_factor_ref 0.163
_reflns_number_gt 711
_reflns_number_total 1592
_reflns_threshold_expression F^2^>2\sF^2^
_cod_data_source_file fg1506.cif
_cod_data_source_block 1
_cod_depositor_comments
;
The following automatic conversions were performed:

'_refine_ls_hydrogen_treatment' value ' constr ' changed to 'constr'
according to /home/saulius/struct/CIF-dictionaries/cif_core.dic
dictionary named 'cif_core.dic' version 2.4.1 from 2010-06-29.

Automatic conversion script
Id: cif_fix_values 1715 2011-07-08 13:25:40Z adriana 

The following automatic conversions were performed:

'_exptl_crystal_density_meas' value 'not measured' was changed to '?'
- the value is perceived as not measured.

Automatic conversion script
Id: cif_fix_values 3008 2015-01-20 13:52:24Z robertas 

The following automatic conversions were performed:

'_refine_ls_weighting_scheme' value 'calc w =
1/[\s^2^(Fo^2^)+(0.0709P)^2^+1.5064P] where P=(Fo^2^+2Fc^2^)/3' was
changed to 'calc'. New tag '_refine_ls_weighting_details' was
created. The value of the new tag was set to 'w =
1/[\s^2^(Fo^2^)+(0.0709P)^2^+1.5064P] where P=(Fo^2^+2Fc^2^)/3'.

Automatic conversion script
Id: cif_fix_values 3143 2015-03-26 13:38:13Z robertas 
;
_cod_original_cell_volume 912.3(3)
_cod_original_sg_symbol_H-M 'P 21/n'
_cod_database_code 2008247

loop_
_symmetry_equiv_pos_as_xyz
'x, y, z'
'x+1/2, -y+1/2, z+1/2'
'-x, -y, -z'
'-x-1/2, y-1/2, -z-1/2'

loop_
_atom_site_label
_atom_site_fract_x
_atom_site_fract_y
_atom_site_fract_z
_atom_site_U_iso_or_equiv
_atom_site_adp_type
_atom_site_calc_flag
_atom_site_refinement_flags
_atom_site_occupancy
_atom_site_disorder_assembly
_atom_site_disorder_group
_atom_site_type_symbol
N 0.4728(4) -0.1902(8) 0.0979(3) 0.0565(13) Uani d . 1 . . N
H1N 0.4459 -0.1629 0.0374 0.068 Uiso calc R 1 . . H
O1 0.6193(3) 0.0732(7) 0.1048(2) 0.0643(12) Uani d . 1 . . O
O2A 0.1856(9) -0.4237(18) 0.1076(8) 0.055(2) Uani d PU 0.600(15) A 3 O
O2B 0.1941(14) -0.349(3) 0.0710(12) 0.060(4) Uani d PU 0.400(15) A 4 O
O3 0.2574(4) -0.1065(7) 0.1818(3) 0.0863(15) Uani d . 1 . . O
C1 0.2784(5) -0.2693(10) 0.1424(4) 0.0523(13) Uani d . 1 . . C
C3A 0.2377(6) -0.6266(16) 0.0780(6) 0.056(3) Uani d PD 0.600(15) A 1 C
H3A 0.2515 -0.7368 0.1302 0.067 Uiso d PR 0.600(15) A 1 H
C3B 0.2291(7) -0.5158(15) 0.0136(11) 0.069(6) Uani d PD 0.400(15) A 2 C
H3B 0.2286 -0.4461 -0.0479 0.082 Uiso d PR 0.400(15) A 2 H
C4 0.3629(5) -0.5541(10) 0.0666(5) 0.085(2) Uani d D 1 . . C
H4A 0.3551 -0.5054 0.0013 0.102 Uiso calc R 1 B 1 H
H4B 0.4231 -0.6767 0.0818 0.102 Uiso calc R 1 B 1 H
C5 0.4044(5) -0.3635(9) 0.1353(4) 0.0538(14) Uani d . 1 . . C
C7 0.5706(5) -0.0709(9) 0.1457(4) 0.0516(13) Uani d . 1 . . C
C8 0.6233(5) -0.1077(9) 0.2518(4) 0.0603(15) Uani d . 1 . . C
H8A 0.6355 0.0374 0.2836 0.072 Uiso calc R 1 . . H
H8B 0.7053 -0.1785 0.2631 0.072 Uiso calc R 1 . . H
C9 0.5412(6) -0.2510(12) 0.2969(4) 0.0768(19) Uani d . 1 . . C
H9A 0.5915 -0.3089 0.3580 0.092 Uiso calc R 1 . . H
H9B 0.4743 -0.1594 0.3090 0.092 Uiso calc R 1 . . H
C10 0.4852(5) -0.4418(11) 0.2333(5) 0.0761(19) Uani d . 1 . . C
H10A 0.4335 -0.5306 0.2643 0.091 Uiso calc R 1 . . H
H10B 0.5523 -0.5376 0.2243 0.091 Uiso calc R 1 . . H
C11 0.1469(6) -0.7218(12) -0.0088(4) 0.088(2) Uani d D 1 . . C
H11A 0.0986 -0.6331 -0.0614 0.132 Uiso d R 1 . . H
H11B 0.0917 -0.7842 0.0258 0.132 Uiso d R 1 . . H
H11C 0.1882 -0.8413 -0.0331 0.132 Uiso d R 1 . . H

loop_
_atom_site_aniso_label
_atom_site_aniso_U_11
_atom_site_aniso_U_22
_atom_site_aniso_U_33
_atom_site_aniso_U_12
_atom_site_aniso_U_13
_atom_site_aniso_U_23
N 0.057(3) 0.068(3) 0.054(3) -0.008(2) 0.031(2) -0.005(2)
O1 0.063(2) 0.073(3) 0.060(2) -0.019(2) 0.0221(18) 0.010(2)
O2A 0.046(4) 0.068(6) 0.056(6) 0.008(4) 0.024(4) 0.008(4)
O2B 0.044(6) 0.073(10) 0.062(9) 0.014(6) 0.011(6) 0.005(7)
O3 0.083(3) 0.067(3) 0.126(4) 0.010(2) 0.058(3) -0.021(3)
C1 0.051(3) 0.054(3) 0.061(3) 0.005(3) 0.030(3) 0.005(3)
C3A 0.054(5) 0.055(6) 0.059(6) 0.006(5) 0.018(5) -0.001(5)
C3B 0.081(11) 0.071(11) 0.050(10) 0.006(9) 0.011(8) -0.012(8)
C4 0.083(5) 0.052(4) 0.141(6) -0.010(4) 0.066(4) -0.024(4)
C5 0.047(3) 0.050(3) 0.075(4) 0.004(3) 0.033(3) 0.002(3)
C7 0.049(3) 0.055(3) 0.057(3) 0.004(3) 0.025(3) -0.001(3)
C8 0.064(3) 0.055(3) 0.062(3) -0.003(3) 0.017(3) 0.007(3)
C9 0.076(4) 0.093(5) 0.064(4) 0.008(4) 0.024(3) 0.027(4)
C10 0.063(4) 0.070(4) 0.104(5) 0.000(3) 0.038(4) 0.031(4)
C11 0.082(5) 0.088(5) 0.092(5) -0.015(4) 0.019(4) -0.017(4)

loop_
_atom_type_symbol
_atom_type_description
_atom_type_scat_dispersion_real
_atom_type_scat_dispersion_imag
_atom_type_scat_source
O O 0.0106 0.0060 'International Tables Vol C Tables 4.2.6.8 and 6.1.1.4'
N N 0.0061 0.0033 'International Tables Vol C Tables 4.2.6.8 and 6.1.1.4'
C C 0.0033 0.0016 'International Tables Vol C Tables 4.2.6.8 and 6.1.1.4'
H H 0.0000 0.0000 'International Tables Vol C Tables 4.2.6.8 and 6.1.1.4'

loop_
_geom_angle_atom_site_label_1
_geom_angle_atom_site_label_2
_geom_angle_atom_site_label_3
_geom_angle
_geom_angle_publ_flag
C7 N C5 127.9(4) yes
O3 C1 O2B 120.0(8) no
O3 C1 O2A 120.4(6) no
O2B C1 O2A 31.2(6) no
O3 C1 C5 129.5(6) no
O2B C1 C5 106.5(8) no
O2A C1 C5 109.4(6) no
C11 C3A C4 116.4(6) no
C4 C3B C11 116.2(6) no
C3B C4 C3A 44.4(6) no
C3B C4 C5 108.0(6) no
C3A C4 C5 105.7(5) no
N C5 C4 112.6(4) no
N C5 C1 109.5(4) no
C4 C5 C1 101.7(4) no
N C5 C10 109.2(4) no
C4 C5 C10 112.5(5) no
C1 C5 C10 111.2(4) no
O1 C7 N 121.2(5) no
O1 C7 C8 119.3(5) no
N C7 C8 119.4(5) no
C7 C8 C9 114.3(5) no
C10 C9 C8 111.1(5) no
C9 C10 C5 112.4(5) no
C3A C11 C3B 44.1(6) no

loop_
_geom_bond_atom_site_label_1
_geom_bond_atom_site_label_2
_geom_bond_distance
_geom_bond_publ_flag
N C7 1.319(6) yes
N C5 1.464(6) yes
O1 C7 1.242(6) yes
O2A C1 1.365(11) no
O2B C1 1.279(16) no
O3 C1 1.178(6) yes
C1 C5 1.524(7) no
C3A C11 1.490(5) no
C3A C4 1.495(5) no
C3B C4 1.483(5) no
C3B C11 1.506(5) no
C4 C5 1.496(8) no
C5 C10 1.529(8) no
C7 C8 1.504(7) no
C8 C9 1.512(7) no
C9 C10 1.486(9) no

loop_
_geom_hbond_atom_site_label_D
_geom_hbond_atom_site_label_H
_geom_hbond_atom_site_label_A
_geom_hbond_site_symmetry_A
_geom_hbond_distance_DH
_geom_hbond_distance_HA
_geom_hbond_distance_DA
_geom_hbond_angle_DHA
_geom_hbond_publ_flag
N H1N O 3_655 0.86 2.057 2.916(6) 176 yes
